data_4004026
loop_
_publ_author_name
'Yin, Yu-Jie'
'Zhao, He'
'Zhang, Lingwen'
'Huang, Jiaxiang'
'Zhang, Jian-Jun'
'Chen, Jun'
'Ni, Jun'
'Song, Bo'
'Liu, Shuqin'
'Duan, Chunying'

_publ_section_title
;
 Color-Tunable Long-Lived Room-Temperature Phosphorescence in a
 Coordination Polymer Based on a Nonaromatic Ligand and Its
 Phosphor/Coordination Polymer-Doped Systems
;
_journal_issue 18
_journal_name_full 'Chemistry of Materials'
_journal_page_first 7272
_journal_page_last 7282
_journal_paper_doi 10.1021/acs.chemmater.1c01514
_journal_volume 33
_journal_year 2021
_chemical_formula_sum 'C24 H42 Ca5 O22 S2'
_chemical_formula_weight 947.09
_space_group_crystal_system monoclinic
_space_group_IT_number 14
_space_group_name_Hall '-P 2ybc'
_space_group_name_H-M_alt 'P 1 21/c 1'
_atom_sites_solution_hydrogens geom
_audit_creation_method SHELXL-2014
_cell_angle_alpha 90
_cell_angle_beta 93.4070(10)
_cell_angle_gamma 90
_cell_formula_units_Z 2
_cell_length_a 10.3586(3)
_cell_length_b 12.4740(4)
_cell_length_c 16.2912(5)
_cell_measurement_reflns_used 9938
_cell_measurement_temperature 294(2)
_cell_measurement_theta_max 27.54
_cell_measurement_theta_min 2.80
_cell_volume 2101.32(11)
_computing_cell_refinement 'Bruker SMART'
_computing_data_collection 'Bruker SMART'
_computing_data_reduction 'Bruker SAINT'
_computing_molecular_graphics 'Bruker SHELXTL'
_computing_publication_material 'Bruker SHELXTL'
_computing_structure_refinement 'SHELXL-2014 (Sheldrick, 2014)'
_computing_structure_solution 'Bruker SHELXTL'
_diffrn_ambient_temperature 296(2)
_diffrn_measured_fraction_theta_full 0.967
_diffrn_measured_fraction_theta_max 0.994
_diffrn_measurement_device_type 'CCD area detector'
_diffrn_measurement_method 'phi and omega scans'
_diffrn_radiation_source 'fine-focus sealed tube'
_diffrn_radiation_type MoK\a
_diffrn_radiation_wavelength 0.71073
_diffrn_reflns_av_R_equivalents 0.0242
_diffrn_reflns_av_unetI/netI 0.0117
_diffrn_reflns_Laue_measured_fraction_full 0.967
_diffrn_reflns_Laue_measured_fraction_max 0.994
_diffrn_reflns_limit_h_max 12
_diffrn_reflns_limit_h_min -12
_diffrn_reflns_limit_k_max 12
_diffrn_reflns_limit_k_min -14
_diffrn_reflns_limit_l_max 19
_diffrn_reflns_limit_l_min -19
_diffrn_reflns_number 31726
_diffrn_reflns_point_group_measured_fraction_full 0.967
_diffrn_reflns_point_group_measured_fraction_max 0.994
_diffrn_reflns_theta_full 25.242
_diffrn_reflns_theta_max 25.000
_diffrn_reflns_theta_min 3.278
_exptl_absorpt_coefficient_mu 0.812
_exptl_absorpt_correction_T_max 0.7456
_exptl_absorpt_correction_T_min 0.6761
_exptl_absorpt_correction_type multi-scan
_exptl_absorpt_process_details 'SADABS (Sheldrick, 1996)'
_exptl_crystal_colour colorless
_exptl_crystal_density_diffrn 1.497
_exptl_crystal_description sheet
_exptl_crystal_F_000 988
_exptl_crystal_size_max 0.30
_exptl_crystal_size_mid 0.25
_exptl_crystal_size_min 0.095
_refine_diff_density_max 0.727
_refine_diff_density_min -0.711
_refine_diff_density_rms 0.071
_refine_ls_extinction_method none
_refine_ls_goodness_of_fit_ref 1.039
_refine_ls_hydrogen_treatment constr
_refine_ls_matrix_type full
_refine_ls_number_parameters 246
_refine_ls_number_reflns 3681
_refine_ls_number_restraints 24
_refine_ls_restrained_S_all 1.043
_refine_ls_R_factor_all 0.0486
_refine_ls_R_factor_gt 0.0419
_refine_ls_shift/su_max 0.000
_refine_ls_shift/su_mean 0.000
_refine_ls_structure_factor_coef Fsqd
_refine_ls_weighting_details 'w=1/[\s^2^(Fo^2^)+(0.0713P)^2^+2.8083P] where P=(Fo^2^+2Fc^2^)/3'
_refine_ls_weighting_scheme calc
_refine_ls_wR_factor_gt 0.1183
_refine_ls_wR_factor_ref 0.1229
_reflns_Friedel_coverage 0.000
_reflns_number_gt 3214
_reflns_number_total 3681
_reflns_threshold_expression 'I > 2\s(I)'
_cod_data_source_file cm1c01514_si_001.cif
_cod_data_source_block q1
_cod_depositor_comments
;
The following automatic conversions were performed:

data item '_exptl_absorpt_correction_type' value 'multi scan' was
changed to 'multi-scan' in accordance with the
/home/data/users/saulius/crontab/automatic-downloads/current/ACS/lib/dictionaries/cif_core.dic
dictionary named 'cif_core.dic' version 2.4.2 last updated on
2011-04-26.

Automatic conversion script
Id: cif_fix_values 7556 2019-12-06 15:28:31Z antanas 
;
_cod_original_sg_symbol_H-M 'P 21/c'
_cod_database_code 4004026
_shelx_space_group_comment
; 
The symmetry employed for this shelxl refinement is uniquely defined 
by the following loop, which should always be used as a source of 
symmetry information in preference to the above space-group names. 
They are only intended as comments. 
;
_shelxl_version_number 2014-3

loop_
_space_group_symop_operation_xyz
'x, y, z'
'-x, y+1/2, -z+1/2'
'-x, -y, -z'
'x, -y-1/2, z-1/2'

loop_
_atom_site_label
_atom_site_type_symbol
_atom_site_fract_x
_atom_site_fract_y
_atom_site_fract_z
_atom_site_U_iso_or_equiv
_atom_site_adp_type
_atom_site_occupancy
_atom_site_site_symmetry_order
_atom_site_calc_flag
_atom_site_refinement_flags_posn
_atom_site_refinement_flags_adp
_atom_site_refinement_flags_occupancy
_atom_site_disorder_assembly
_atom_site_disorder_group
Ca1 Ca 0.5000 0.5000 0.0000 0.02281(19) Uani 1 2 d S . P A .
Ca2 Ca 0.45207(5) 0.59722(4) 0.25329(3) 0.02571(17) Uani 1 1 d . . . . .
Ca3 Ca 0.32848(5) 0.33325(4) 0.19436(3) 0.02575(17) Uani 1 1 d . . . . .
S1 S 0.01008(11) 0.24684(11) 0.11054(8) 0.0590(5) Uani 0.858(5) 1 d . . P A 1
C11 C 0.0137(8) 0.1629(7) 0.1993(5) 0.128(2) Uani 0.858(5) 1 d . U P A 1
H11A H -0.0676 0.1264 0.2015 0.191 Uiso 0.858(5) 1 calc R U P A 1
H11B H 0.0820 0.1113 0.1963 0.191 Uiso 0.858(5) 1 calc R U P A 1
H11C H 0.0287 0.2060 0.2478 0.191 Uiso 0.858(5) 1 calc R U P A 1
C12 C -0.0986(8) 0.3430(7) 0.1438(6) 0.145(3) Uani 0.858(5) 1 d . U P A 1
H12A H -0.1840 0.3129 0.1425 0.217 Uiso 0.858(5) 1 calc R U P A 1
H12B H -0.0730 0.3645 0.1989 0.217 Uiso 0.858(5) 1 calc R U P A 1
H12C H -0.0984 0.4042 0.1081 0.217 Uiso 0.858(5) 1 calc R U P A 1
S1' S 0.0213(12) 0.2486(10) 0.1673(10) 0.094(4) Uiso 0.142(5) 1 d . . P A 2
C11' C 0.0137(8) 0.1629(7) 0.1993(5) 0.128(2) Uani 0.142(5) 1 d . U P A 2
H11D H -0.0665 0.1581 0.2257 0.191 Uiso 0.142(5) 1 calc R U P A 2
H11E H 0.0170 0.1077 0.1584 0.191 Uiso 0.142(5) 1 calc R U P A 2
H11F H 0.0845 0.1540 0.2395 0.191 Uiso 0.142(5) 1 calc R U P A 2
C12' C -0.0986(8) 0.3430(7) 0.1438(6) 0.145(3) Uani 0.142(5) 1 d . U P A 2
H12D H -0.0614 0.4040 0.1181 0.217 Uiso 0.142(5) 1 calc R U P A 2
H12E H -0.1640 0.3119 0.1069 0.217 Uiso 0.142(5) 1 calc R U P A 2
H12F H -0.1366 0.3651 0.1933 0.217 Uiso 0.142(5) 1 calc R U P A 2
O1 O 0.2903(3) 0.5539(2) 0.34154(15) 0.0546(6) Uani 1 1 d . . . . .
O2 O 0.2094(3) 0.3964(2) 0.30179(17) 0.0615(8) Uani 1 1 d . . . . .
O3 O 0.5760(2) 0.58262(17) 0.12300(12) 0.0367(5) Uani 1 1 d . . . . .
O4 O 0.6675(2) 0.67716(16) 0.22286(12) 0.0346(5) Uani 1 1 d . . . . .
O5 O 0.3111(2) 0.51578(16) 0.14959(13) 0.0401(5) Uani 1 1 d . . . . .
O6 O 0.2886(2) 0.5622(2) 0.01930(13) 0.0444(5) Uani 1 1 d . . . . .
O7 O 0.5140(2) 0.41376(15) 0.26553(12) 0.0339(5) Uani 1 1 d . . . . .
O8 O 0.6289(2) 0.26548(16) 0.28152(15) 0.0452(6) Uani 1 1 d . . . . .
O9 O 0.4551(2) 0.33763(15) 0.06659(12) 0.0360(5) Uani 1 1 d . . . . .
O10 O 0.4483(2) 0.18296(16) 0.12895(12) 0.0376(5) Uani 1 1 d . . . . .
O11 O 0.1388(3) 0.2979(3) 0.11398(17) 0.0630(7) Uani 1 1 d . . . . .
C1 C 0.2245(4) 0.4717(3) 0.3523(2) 0.0485(9) Uani 1 1 d . . . . .
C2 C 0.1563(6) 0.4625(4) 0.4313(3) 0.0881(17) Uani 1 1 d . . . . .
H2A H 0.1095 0.3960 0.4317 0.132 Uiso 1 1 calc R U . . .
H2B H 0.2189 0.4643 0.4771 0.132 Uiso 1 1 calc R U . . .
H2C H 0.0970 0.5211 0.4353 0.132 Uiso 1 1 calc R U . . .
C3 C 0.6681(3) 0.6395(2) 0.15106(16) 0.0270(6) Uani 1 1 d . . . . .
C4 C 0.7800(3) 0.6614(3) 0.0999(2) 0.0504(9) Uani 1 1 d . . . . .
H4A H 0.8417 0.7058 0.1302 0.076 Uiso 1 1 calc R U . . .
H4B H 0.8203 0.5949 0.0863 0.076 Uiso 1 1 calc R U . . .
H4C H 0.7502 0.6975 0.0503 0.076 Uiso 1 1 calc R U . . .
C5 C 0.2493(3) 0.5576(2) 0.08882(18) 0.0314(6) Uani 1 1 d . . . . .
C6 C 0.1203(4) 0.6045(5) 0.1031(3) 0.0939(19) Uani 1 1 d . . . . .
H6A H 0.1020 0.5953 0.1598 0.141 Uiso 1 1 calc R U . . .
H6B H 0.1206 0.6795 0.0900 0.141 Uiso 1 1 calc R U . . .
H6C H 0.0552 0.5688 0.0687 0.141 Uiso 1 1 calc R U . . .
C7 C 0.6139(3) 0.3635(2) 0.29004(16) 0.0293(6) Uani 1 1 d . . . . .
C8 C 0.7214(4) 0.4267(3) 0.3329(3) 0.0540(9) Uani 1 1 d . . . . .
H8A H 0.6969 0.5008 0.3351 0.081 Uiso 1 1 calc R U . . .
H8B H 0.7376 0.3998 0.3877 0.081 Uiso 1 1 calc R U . . .
H8C H 0.7982 0.4199 0.3032 0.081 Uiso 1 1 calc R U . . .
C9 C 0.4800(3) 0.2391(2) 0.06928(16) 0.0309(6) Uani 1 1 d . . . . .
C10 C 0.5446(5) 0.1869(3) -0.0004(2) 0.0627(12) Uani 1 1 d . . . . .
H10A H 0.5626 0.2400 -0.0408 0.094 Uiso 1 1 calc R U . . .
H10B H 0.6241 0.1543 0.0201 0.094 Uiso 1 1 calc R U . . .
H10C H 0.4886 0.1330 -0.0249 0.094 Uiso 1 1 calc R U . . .

loop_
_atom_site_aniso_label
_atom_site_aniso_U_11
_atom_site_aniso_U_22
_atom_site_aniso_U_33
_atom_site_aniso_U_23
_atom_site_aniso_U_13
_atom_site_aniso_U_12
Ca1 0.0291(4) 0.0193(4) 0.0201(4) 0.0001(3) 0.0014(3) -0.0009(3)
Ca2 0.0349(3) 0.0173(3) 0.0253(3) -0.00249(19) 0.0046(2) -0.0018(2)
Ca3 0.0340(3) 0.0190(3) 0.0247(3) 0.00271(19) 0.0052(2) -0.0022(2)
S1 0.0443(7) 0.0812(9) 0.0503(9) -0.0030(6) -0.0066(5) -0.0174(5)
C11 0.126(3) 0.128(3) 0.128(3) 0.0073(14) 0.0044(14) -0.0055(14)
C12 0.144(3) 0.146(3) 0.145(3) 0.0000(14) 0.0101(14) 0.0031(14)
C11' 0.126(3) 0.128(3) 0.128(3) 0.0073(14) 0.0044(14) -0.0055(14)
C12' 0.144(3) 0.146(3) 0.145(3) 0.0000(14) 0.0101(14) 0.0031(14)
O1 0.0594(15) 0.0521(15) 0.0548(15) -0.0059(12) 0.0248(12) -0.0113(12)
O2 0.090(2) 0.0368(13) 0.0624(16) -0.0070(12) 0.0415(15) -0.0035(13)
O3 0.0405(11) 0.0444(12) 0.0257(10) -0.0094(9) 0.0059(8) -0.0154(10)
O4 0.0425(11) 0.0347(11) 0.0270(10) -0.0122(8) 0.0053(8) -0.0038(9)
O5 0.0504(13) 0.0248(10) 0.0432(12) 0.0067(9) -0.0134(10) -0.0066(9)
O6 0.0433(12) 0.0555(14) 0.0355(12) 0.0028(10) 0.0106(9) 0.0100(11)
O7 0.0385(11) 0.0262(10) 0.0366(11) 0.0016(8) -0.0026(9) 0.0039(9)
O8 0.0496(13) 0.0209(11) 0.0646(15) -0.0033(10) 0.0001(11) 0.0013(9)
O9 0.0529(13) 0.0240(10) 0.0326(11) 0.0048(8) 0.0146(9) 0.0013(9)
O10 0.0581(13) 0.0291(11) 0.0265(10) 0.0090(8) 0.0099(9) 0.0053(9)
O11 0.0471(14) 0.0792(19) 0.0616(16) 0.0045(14) -0.0048(12) -0.0202(14)
C1 0.059(2) 0.0375(18) 0.053(2) -0.0017(15) 0.0308(17) 0.0033(16)
C2 0.132(5) 0.065(3) 0.076(3) -0.013(2) 0.070(3) -0.016(3)
C3 0.0309(14) 0.0260(13) 0.0241(13) -0.0040(11) 0.0031(10) 0.0032(11)
C4 0.0386(17) 0.069(2) 0.0456(19) -0.0228(17) 0.0172(15) -0.0157(16)
C5 0.0277(14) 0.0305(15) 0.0358(15) 0.0019(12) 0.0015(12) 0.0058(11)
C6 0.054(3) 0.159(6) 0.071(3) 0.012(3) 0.020(2) 0.052(3)
C7 0.0358(15) 0.0231(14) 0.0294(14) 0.0001(11) 0.0050(11) -0.0025(12)
C8 0.048(2) 0.0420(19) 0.070(2) -0.0037(18) -0.0120(17) -0.0095(16)
C9 0.0444(16) 0.0265(14) 0.0220(13) 0.0027(11) 0.0047(11) 0.0025(12)
C10 0.107(3) 0.0419(19) 0.043(2) 0.0044(15) 0.033(2) 0.022(2)

loop_
_atom_type_symbol
_atom_type_description
_atom_type_scat_dispersion_real
_atom_type_scat_dispersion_imag
_atom_type_scat_source
C C 0.0033 0.0016 'International Tables Vol C Tables 4.2.6.8 and 6.1.1.4'
H H 0.0000 0.0000 'International Tables Vol C Tables 4.2.6.8 and 6.1.1.4'
O O 0.0106 0.0060 'International Tables Vol C Tables 4.2.6.8 and 6.1.1.4'
Ca Ca 0.2262 0.3064 'International Tables Vol C Tables 4.2.6.8 and 6.1.1.4'
S S 0.1246 0.1234 'International Tables Vol C Tables 4.2.6.8 and 6.1.1.4'

loop_
_geom_angle_atom_site_label_1
_geom_angle_atom_site_label_2
_geom_angle_atom_site_label_3
_geom_angle
_geom_angle_site_symmetry_1
_geom_angle_site_symmetry_3
_geom_angle_publ_flag
O3 Ca1 O3 180.0 3_665 . ?
O3 Ca1 O9 87.14(7) 3_665 . ?
O3 Ca1 O9 92.86(7) . . ?
O3 Ca1 O9 92.85(7) 3_665 3_665 ?
O3 Ca1 O9 87.15(7) . 3_665 ?
O9 Ca1 O9 180.0 . 3_665 ?
O3 Ca1 O6 89.49(8) 3_665 . ?
O3 Ca1 O6 90.51(8) . . ?
O9 Ca1 O6 90.64(8) . . ?
O9 Ca1 O6 89.36(8) 3_665 . ?
O3 Ca1 O6 90.51(8) 3_665 3_665 ?
O3 Ca1 O6 89.49(8) . 3_665 ?
O9 Ca1 O6 89.37(8) . 3_665 ?
O9 Ca1 O6 90.63(8) 3_665 3_665 ?
O6 Ca1 O6 180.0 . 3_665 ?
O3 Ca1 C5 75.53(7) 3_665 3_665 ?
O3 Ca1 C5 104.47(7) . 3_665 ?
O9 Ca1 C5 101.97(7) . 3_665 ?
O9 Ca1 C5 78.03(7) 3_665 3_665 ?
O6 Ca1 C5 159.73(7) . 3_665 ?
O6 Ca1 C5 20.27(7) 3_665 3_665 ?
O3 Ca1 C5 104.47(7) 3_665 . ?
O3 Ca1 C5 75.53(7) . . ?
O9 Ca1 C5 78.03(7) . . ?
O9 Ca1 C5 101.97(7) 3_665 . ?
O6 Ca1 C5 20.27(7) . . ?
O6 Ca1 C5 159.73(7) 3_665 . ?
C5 Ca1 C5 180.0 3_665 . ?
O3 Ca1 Ca3 106.63(5) 3_665 . ?
O3 Ca1 Ca3 73.37(5) . . ?
O9 Ca1 Ca3 30.30(5) . . ?
O9 Ca1 Ca3 149.70(5) 3_665 . ?
O6 Ca1 Ca3 68.34(6) . . ?
O6 Ca1 Ca3 111.66(6) 3_665 . ?
C5 Ca1 Ca3 128.69(5) 3_665 . ?
C5 Ca1 Ca3 51.31(5) . . ?
O3 Ca1 Ca3 73.37(5) 3_665 3_665 ?
O3 Ca1 Ca3 106.63(5) . 3_665 ?
O9 Ca1 Ca3 149.70(5) . 3_665 ?
O9 Ca1 Ca3 30.30(5) 3_665 3_665 ?
O6 Ca1 Ca3 111.66(6) . 3_665 ?
O6 Ca1 Ca3 68.34(6) 3_665 3_665 ?
C5 Ca1 Ca3 51.31(5) 3_665 3_665 ?
C5 Ca1 Ca3 128.69(5) . 3_665 ?
Ca3 Ca1 Ca3 180.0 . 3_665 ?
O3 Ca1 Ca2 151.55(5) 3_665 . ?
O3 Ca1 Ca2 28.45(5) . . ?
O9 Ca1 Ca2 76.50(5) . . ?
O9 Ca1 Ca2 103.50(5) 3_665 . ?
O6 Ca1 Ca2 67.90(5) . . ?
O6 Ca1 Ca2 112.10(5) 3_665 . ?
C5 Ca1 Ca2 130.23(5) 3_665 . ?
C5 Ca1 Ca2 49.76(5) . . ?
Ca3 Ca1 Ca2 49.950(10) . . ?
Ca3 Ca1 Ca2 130.050(10) 3_665 . ?
O3 Ca1 Ca2 28.45(5) 3_665 3_665 ?
O3 Ca1 Ca2 151.55(5) . 3_665 ?
O9 Ca1 Ca2 103.50(5) . 3_665 ?
O9 Ca1 Ca2 76.50(5) 3_665 3_665 ?
O6 Ca1 Ca2 112.10(5) . 3_665 ?
O6 Ca1 Ca2 67.90(5) 3_665 3_665 ?
C5 Ca1 Ca2 49.77(5) 3_665 3_665 ?
C5 Ca1 Ca2 130.24(5) . 3_665 ?
Ca3 Ca1 Ca2 130.050(10) . 3_665 ?
Ca3 Ca1 Ca2 49.950(10) 3_665 3_665 ?
Ca2 Ca1 Ca2 180.0 . 3_665 ?
O8 Ca2 O1 95.61(9) 2_655 . ?
O8 Ca2 O10 85.61(8) 2_655 2_655 ?
O1 Ca2 O10 84.29(8) . 2_655 ?
O8 Ca2 O7 169.16(8) 2_655 . ?
O1 Ca2 O7 85.73(9) . . ?
O10 Ca2 O7 105.23(7) 2_655 . ?
O8 Ca2 O5 90.85(8) 2_655 . ?
O1 Ca2 O5 84.62(9) . . ?
O10 Ca2 O5 167.97(8) 2_655 . ?
O7 Ca2 O5 78.54(7) . . ?
O8 Ca2 O4 84.58(8) 2_655 . ?
O1 Ca2 O4 152.73(8) . . ?
O10 Ca2 O4 68.51(7) 2_655 . ?
O7 Ca2 O4 99.16(7) . . ?
O5 Ca2 O4 122.65(7) . . ?
O8 Ca2 O3 93.08(8) 2_655 . ?
O1 Ca2 O3 155.58(8) . . ?
O10 Ca2 O3 119.17(7) 2_655 . ?
O7 Ca2 O3 81.65(7) . . ?
O5 Ca2 O3 72.46(7) . . ?
O4 Ca2 O3 50.90(6) . . ?
O8 Ca2 C3 88.59(8) 2_655 . ?
O1 Ca2 C3 175.28(9) . . ?
O10 Ca2 C3 93.92(7) 2_655 . ?
O7 Ca2 C3 90.54(7) . . ?
O5 Ca2 C3 97.49(8) . . ?
O4 Ca2 C3 25.52(7) . . ?
O3 Ca2 C3 25.38(7) . . ?
O8 Ca2 Ca3 129.63(6) 2_655 . ?
O1 Ca2 Ca3 72.48(6) . . ?
O10 Ca2 Ca3 138.46(5) 2_655 . ?
O7 Ca2 Ca3 40.71(5) . . ?
O5 Ca2 Ca3 40.50(5) . . ?
O4 Ca2 Ca3 127.41(5) . . ?
O3 Ca2 Ca3 84.41(5) . . ?
C3 Ca2 Ca3 106.42(5) . . ?
O8 Ca2 Ca3 63.56(6) 2_655 2_655 ?
O1 Ca2 Ca3 118.99(7) . 2_655 ?
O10 Ca2 Ca3 40.75(5) 2_655 2_655 ?
O7 Ca2 Ca3 124.97(5) . 2_655 ?
O5 Ca2 Ca3 145.32(5) . 2_655 ?
O4 Ca2 Ca3 37.80(4) . 2_655 ?
O3 Ca2 Ca3 85.28(5) . 2_655 ?
C3 Ca2 Ca3 61.13(5) . 2_655 ?
Ca3 Ca2 Ca3 163.682(18) . 2_655 ?
O8 Ca2 Ca1 94.60(6) 2_655 . ?
O1 Ca2 Ca1 130.15(7) . . ?
O10 Ca2 Ca1 145.16(5) 2_655 . ?
O7 Ca2 Ca1 76.50(5) . . ?
O5 Ca2 Ca1 46.56(6) . . ?
O4 Ca2 Ca1 76.81(4) . . ?
O3 Ca2 Ca1 25.99(4) . . ?
C3 Ca2 Ca1 51.31(5) . . ?
Ca3 Ca2 Ca1 63.684(11) . . ?
Ca3 Ca2 Ca1 109.214(14) 2_655 . ?
O2 Ca3 O11 91.11(11) . . ?
O2 Ca3 O4 80.94(8) . 2_645 ?
O11 Ca3 O4 98.61(9) . 2_645 ?
O2 Ca3 O5 82.78(9) . . ?
O11 Ca3 O5 87.88(9) . . ?
O4 Ca3 O5 162.56(8) 2_645 . ?
O2 Ca3 O7 86.59(9) . . ?
O11 Ca3 O7 165.94(9) . . ?
O4 Ca3 O7 94.73(7) 2_645 . ?
O5 Ca3 O7 78.07(7) . . ?
O2 Ca3 O10 149.61(8) . . ?
O11 Ca3 O10 92.38(9) . . ?
O4 Ca3 O10 68.69(7) 2_645 . ?
O5 Ca3 O10 127.50(7) . . ?
O7 Ca3 O10 96.61(7) . . ?
O2 Ca3 O9 158.90(8) . . ?
O11 Ca3 O9 90.15(9) . . ?
O4 Ca3 O9 119.66(7) 2_645 . ?
O5 Ca3 O9 76.22(7) . . ?
O7 Ca3 O9 87.09(7) . . ?
O10 Ca3 O9 51.29(6) . . ?
O2 Ca3 C9 175.25(9) . . ?
O11 Ca3 C9 90.11(10) . . ?
O4 Ca3 C9 94.34(7) 2_645 . ?
O5 Ca3 C9 101.85(8) . . ?
O7 Ca3 C9 93.31(8) . . ?
O10 Ca3 C9 25.70(7) . . ?
O9 Ca3 C9 25.66(7) . . ?
O2 Ca3 S1' 70.5(3) . . ?
O11 Ca3 S1' 26.9(3) . . ?
O4 Ca3 S1' 78.5(2) 2_645 . ?
O5 Ca3 S1' 101.9(2) . . ?
O7 Ca3 S1' 156.8(3) . . ?
O10 Ca3 S1' 101.4(2) . . ?
O9 Ca3 S1' 115.7(3) . . ?
C9 Ca3 S1' 109.2(2) . . ?
O2 Ca3 Ca2 72.00(7) . . ?
O11 Ca3 Ca2 126.07(8) . . ?
O4 Ca3 Ca2 126.84(6) 2_645 . ?
O5 Ca3 Ca2 40.47(5) . . ?
O7 Ca3 Ca2 40.24(5) . . ?
O10 Ca3 Ca2 127.60(6) . . ?
O9 Ca3 Ca2 90.35(5) . . ?
C9 Ca3 Ca2 110.84(6) . . ?
S1' Ca3 Ca2 129.4(2) . . ?
O2 Ca3 Ca2 115.46(7) . 2_645 ?
O11 Ca3 Ca2 116.95(8) . 2_645 ?
O4 Ca3 Ca2 40.73(5) 2_645 2_645 ?
O5 Ca3 Ca2 147.29(6) . 2_645 ?
O7 Ca3 Ca2 76.36(5) . 2_645 ?
O10 Ca3 Ca2 38.03(5) . 2_645 ?
O9 Ca3 Ca2 82.43(5) . 2_645 ?
C9 Ca3 Ca2 59.98(5) . 2_645 ?
S1' Ca3 Ca2 109.7(2) . 2_645 ?
Ca2 Ca3 Ca2 116.546(14) . 2_645 ?
O2 Ca3 Ca1 130.82(6) . . ?
O11 Ca3 Ca1 92.83(7) . . ?
O4 Ca3 Ca1 146.13(5) 2_645 . ?
O5 Ca3 Ca1 48.47(6) . . ?
O7 Ca3 Ca1 78.34(5) . . ?
O10 Ca3 Ca1 79.13(5) . . ?
O9 Ca3 Ca1 28.09(4) . . ?
C9 Ca3 Ca1 53.67(5) . . ?
S1' Ca3 Ca1 119.3(3) . . ?
Ca2 Ca3 Ca1 66.366(11) . . ?
Ca2 Ca3 Ca1 105.997(14) 2_645 . ?
O11 S1 C12 106.7(3) . . ?
O11 S1 C11 104.3(3) . . ?
C12 S1 C11 97.7(4) . . ?
S1 C11 H11A 109.5 . . ?
S1 C11 H11B 109.5 . . ?
H11A C11 H11B 109.5 . . ?
S1 C11 H11C 109.5 . . ?
H11A C11 H11C 109.5 . . ?
H11B C11 H11C 109.5 . . ?
S1 C12 H12A 109.5 . . ?
S1 C12 H12B 109.5 . . ?
H12A C12 H12B 109.5 . . ?
S1 C12 H12C 109.5 . . ?
H12A C12 H12C 109.5 . . ?
H12B C12 H12C 109.5 . . ?
O11 S1' Ca3 39.8(3) . . ?
C1 O1 Ca2 133.9(2) . . ?
C1 O2 Ca3 133.9(2) . . ?
C3 O3 Ca1 140.33(17) . . ?
C3 O3 Ca2 93.77(15) . . ?
Ca1 O3 Ca2 125.55(8) . . ?
C3 O4 Ca3 146.53(19) . 2_655 ?
C3 O4 Ca2 95.04(16) . . ?
Ca3 O4 Ca2 101.48(7) 2_655 . ?
C5 O5 Ca2 129.75(18) . . ?
C5 O5 Ca3 131.20(19) . . ?
Ca2 O5 Ca3 99.03(8) . . ?
C5 O6 Ca1 117.92(19) . . ?
C7 O7 Ca2 136.03(18) . . ?
C7 O7 Ca3 124.41(17) . . ?
Ca2 O7 Ca3 99.05(7) . . ?
C7 O8 Ca2 150.8(2) . 2_645 ?
C9 O9 Ca1 144.20(18) . . ?
C9 O9 Ca3 93.77(16) . . ?
Ca1 O9 Ca3 121.62(8) . . ?
C9 O10 Ca2 138.9(2) . 2_645 ?
C9 O10 Ca3 94.01(16) . . ?
Ca2 O10 Ca3 101.22(7) 2_645 . ?
S1 O11 Ca3 146.10(18) . . ?
S1' O11 Ca3 113.3(5) . . ?
O1 C1 O2 124.9(3) . . ?
O1 C1 C2 118.0(3) . . ?
O2 C1 C2 117.1(3) . . ?
C1 C2 H2A 109.5 . . ?
C1 C2 H2B 109.5 . . ?
H2A C2 H2B 109.5 . . ?
C1 C2 H2C 109.5 . . ?
H2A C2 H2C 109.5 . . ?
H2B C2 H2C 109.5 . . ?
O3 C3 O4 120.3(2) . . ?
O3 C3 C4 120.0(2) . . ?
O4 C3 C4 119.7(3) . . ?
O3 C3 Ca2 60.85(14) . . ?
O4 C3 Ca2 59.45(14) . . ?
C4 C3 Ca2 179.1(2) . . ?
C3 C4 H4A 109.5 . . ?
C3 C4 H4B 109.5 . . ?
H4A C4 H4B 109.5 . . ?
C3 C4 H4C 109.5 . . ?
H4A C4 H4C 109.5 . . ?
H4B C4 H4C 109.5 . . ?
O6 C5 O5 124.3(3) . . ?
O6 C5 C6 118.4(3) . . ?
O5 C5 C6 117.3(3) . . ?
O6 C5 Ca1 41.81(14) . . ?
O5 C5 Ca1 82.63(17) . . ?
C6 C5 Ca1 159.9(3) . . ?
C5 C6 H6A 109.5 . . ?
C5 C6 H6B 109.5 . . ?
H6A C6 H6B 109.5 . . ?
C5 C6 H6C 109.5 . . ?
H6A C6 H6C 109.5 . . ?
H6B C6 H6C 109.5 . . ?
O8 C7 O7 124.3(3) . . ?
O8 C7 C8 118.3(3) . . ?
O7 C7 C8 117.4(3) . . ?
C7 C8 H8A 109.5 . . ?
C7 C8 H8B 109.5 . . ?
H8A C8 H8B 109.5 . . ?
C7 C8 H8C 109.5 . . ?
H8A C8 H8C 109.5 . . ?
H8B C8 H8C 109.5 . . ?
O10 C9 O9 120.6(3) . . ?
O10 C9 C10 119.4(3) . . ?
O9 C9 C10 119.9(3) . . ?
O10 C9 Ca3 60.29(14) . . ?
O9 C9 Ca3 60.58(14) . . ?
C10 C9 Ca3 173.7(3) . . ?
C9 C10 H10A 109.5 . . ?
C9 C10 H10B 109.5 . . ?
H10A C10 H10B 109.5 . . ?
C9 C10 H10C 109.5 . . ?
H10A C10 H10C 109.5 . . ?
H10B C10 H10C 109.5 . . ?

loop_
_geom_bond_atom_site_label_1
_geom_bond_atom_site_label_2
_geom_bond_distance
_geom_bond_site_symmetry_2
_geom_bond_publ_flag
Ca1 O3 2.3473(19) 3_665 ?
Ca1 O3 2.3474(19) . ?
Ca1 O9 2.3571(19) . ?
Ca1 O9 2.3571(19) 3_665 ?
Ca1 O6 2.362(2) . ?
Ca1 O6 2.362(2) 3_665 ?
Ca1 C5 3.130(3) 3_665 ?
Ca1 C5 3.130(3) . ?
Ca1 Ca3 4.2635(5) . ?
Ca1 Ca3 4.2635(5) 3_665 ?
Ca1 Ca2 4.3575(5) . ?
Ca1 Ca2 4.3575(5) 3_665 ?
Ca2 O8 2.318(2) 2_655 ?
Ca2 O1 2.335(2) . ?
Ca2 O10 2.378(2) 2_655 ?
Ca2 O7 2.3819(19) . ?
Ca2 O5 2.393(2) . ?
Ca2 O4 2.521(2) . ?
Ca2 O3 2.552(2) . ?
Ca2 C3 2.916(3) . ?
Ca2 Ca3 3.6409(7) . ?
Ca2 Ca3 3.7859(7) 2_655 ?
Ca3 O2 2.337(2) . ?
Ca3 O11 2.337(3) . ?
Ca3 O4 2.3676(19) 2_645 ?
Ca3 O5 2.394(2) . ?
Ca3 O7 2.405(2) . ?
Ca3 O10 2.519(2) . ?
Ca3 O9 2.526(2) . ?
Ca3 C9 2.894(3) . ?
Ca3 S1' 3.356(12) . ?
Ca3 Ca2 3.7859(7) 2_645 ?
S1 O11 1.476(3) . ?
S1 C12 1.753(8) . ?
S1 C11 1.783(8) . ?
C11 H11A 0.9600 . ?
C11 H11B 0.9600 . ?
C11 H11C 0.9600 . ?
C12 H12A 0.9600 . ?
C12 H12B 0.9600 . ?
C12 H12C 0.9600 . ?
S1' O11 1.655(13) . ?
O1 C1 1.249(4) . ?
O2 C1 1.252(4) . ?
O3 C3 1.253(3) . ?
O4 C3 1.261(3) . ?
O4 Ca3 2.3676(19) 2_655 ?
O5 C5 1.259(4) . ?
O6 C5 1.227(4) . ?
O7 C7 1.255(3) . ?
O8 C7 1.241(3) . ?
O8 Ca2 2.318(2) 2_645 ?
O9 C9 1.256(3) . ?
O10 C9 1.258(3) . ?
O10 Ca2 2.378(2) 2_645 ?
C1 C2 1.509(5) . ?
C2 H2A 0.9600 . ?
C2 H2B 0.9600 . ?
C2 H2C 0.9600 . ?
C3 C4 1.493(4) . ?
C4 H4A 0.9600 . ?
C4 H4B 0.9600 . ?
C4 H4C 0.9600 . ?
C5 C6 1.490(5) . ?
C6 H6A 0.9600 . ?
C6 H6B 0.9600 . ?
C6 H6C 0.9600 . ?
C7 C8 1.502(4) . ?
C8 H8A 0.9600 . ?
C8 H8B 0.9600 . ?
C8 H8C 0.9600 . ?
C9 C10 1.500(4) . ?
C10 H10A 0.9600 . ?
C10 H10B 0.9600 . ?
C10 H10C 0.9600 . ?
